data_7155595
loop_
_publ_author_name
'Lavie-Cambot, Aur\'elie'
'Tron, Arnaud'
'Ducrot, Aurelien'
'Castet, Frederic'
'Kauffmann, Brice'
'Beaut\'e, Louis'
'Allouchi, Hassan'
'Pozzo, Jean-Luc'
'Bonnet, C\'elia'
'McClenaghan, Nathan D.'

_publ_section_title
;
 Synthetic water soluble di-/tritopic molecular receptors exhibiting
 Ca2+/Mg2+ exchange
;
_journal_name_full 'Org. Biomol. Chem.'
_journal_paper_doi 10.1039/C6OB02732F
_journal_year 2017
_chemical_formula_sum 'C35 H47 N2 O13'
_chemical_formula_weight 703.74
_space_group_crystal_system triclinic
_space_group_IT_number 2
_space_group_name_Hall '-P 1'
_space_group_name_H-M_alt 'P -1'
_symmetry_space_group_name_Hall '-P 1'
_symmetry_space_group_name_H-M 'P -1'
_atom_sites_solution_hydrogens geom
_audit_creation_method SHELXL-2014/6
_audit_update_record
;
2015-07-15 deposited with the CCDC.
2017-04-25 downloaded from the CCDC.
;
_cell_angle_alpha 105.516(3)
_cell_angle_beta 103.403(3)
_cell_angle_gamma 112.129(4)
_cell_formula_units_Z 2
_cell_length_a 12.0268(4)
_cell_length_b 13.3697(6)
_cell_length_c 13.7604(5)
_cell_measurement_temperature 170(2)
_cell_volume 1832.72(16)
_computing_structure_refinement 'SHELXL-2014/6 (Sheldrick, 2014)'
_diffrn_ambient_temperature 170(2)
_diffrn_measured_fraction_theta_full 0.998
_diffrn_measured_fraction_theta_max 0.999
_diffrn_measurement_device_type 'Bruker Nonius Kappa CCD'
_diffrn_measurement_method 'omega scans'
_diffrn_radiation_type MoK\a
_diffrn_radiation_wavelength 0.71073
_diffrn_reflns_av_R_equivalents 0.0200
_diffrn_reflns_av_unetI/netI 0.0315
_diffrn_reflns_Laue_measured_fraction_full 0.998
_diffrn_reflns_Laue_measured_fraction_max 0.999
_diffrn_reflns_limit_h_max 15
_diffrn_reflns_limit_h_min -14
_diffrn_reflns_limit_k_max 16
_diffrn_reflns_limit_k_min -16
_diffrn_reflns_limit_l_max 17
_diffrn_reflns_limit_l_min -17
_diffrn_reflns_number 21318
_diffrn_reflns_point_group_measured_fraction_full 0.998
_diffrn_reflns_point_group_measured_fraction_max 0.999
_diffrn_reflns_theta_full 25.242
_diffrn_reflns_theta_max 26.371
_diffrn_reflns_theta_min 2.877
_diffrn_source 'Sealed Tube'
_exptl_absorpt_coefficient_mu 0.096
_exptl_absorpt_correction_type none
_exptl_crystal_colour colorless
_exptl_crystal_density_diffrn 1.275
_exptl_crystal_description prism
_exptl_crystal_F_000 750
_exptl_crystal_size_max 0.421
_exptl_crystal_size_mid 0.180
_exptl_crystal_size_min 0.150
_refine_diff_density_max 0.340
_refine_diff_density_min -0.328
_refine_diff_density_rms 0.040
_refine_ls_extinction_method none
_refine_ls_goodness_of_fit_ref 1.005
_refine_ls_hydrogen_treatment constr
_refine_ls_matrix_type full
_refine_ls_number_parameters 537
_refine_ls_number_reflns 7478
_refine_ls_number_restraints 5
_refine_ls_restrained_S_all 1.018
_refine_ls_R_factor_all 0.0729
_refine_ls_R_factor_gt 0.0424
_refine_ls_shift/su_max 0.000
_refine_ls_shift/su_mean 0.000
_refine_ls_structure_factor_coef Fsqd
_refine_ls_weighting_details 'w=1/[\s^2^(Fo^2^)+(0.0858P)^2^] where P=(Fo^2^+2Fc^2^)/3'
_refine_ls_weighting_scheme calc
_refine_ls_wR_factor_gt 0.1160
_refine_ls_wR_factor_ref 0.1364
_reflns_Friedel_coverage 0.000
_reflns_number_gt 4680
_reflns_number_total 7478
_reflns_threshold_expression 'I > 2\s(I)'
_cod_data_source_file c6ob02732f2.cif
_cod_data_source_block structure1
_cod_original_cell_volume 1832.71(14)
_cod_database_code 7155595
_shelx_space_group_comment
;
The symmetry employed for this shelxl refinement is uniquely defined
by the following loop, which should always be used as a source of
symmetry information in preference to the above space-group names.
They are only intended as comments.
;
_shelx_estimated_absorpt_t_min 0.961
_shelx_estimated_absorpt_t_max 0.986
_shelxl_version_number 2014/6

loop_
_space_group_symop_operation_xyz
'x, y, z'
'-x, -y, -z'

loop_
_atom_site_label
_atom_site_type_symbol
_atom_site_fract_x
_atom_site_fract_y
_atom_site_fract_z
_atom_site_U_iso_or_equiv
_atom_site_adp_type
_atom_site_occupancy
_atom_site_site_symmetry_order
_atom_site_calc_flag
_atom_site_refinement_flags_posn
_atom_site_refinement_flags_adp
_atom_site_refinement_flags_occupancy
_atom_site_disorder_assembly
_atom_site_disorder_group
N1 N 0.79187(12) -0.02192(10) 0.15295(10) 0.0320(3) Uani 1 1 d . . . . .
N2 N 0.68400(13) 0.35252(11) 0.47472(11) 0.0375(3) Uani 1 1 d . . . . .
O1 O 0.92959(11) 0.22150(9) 0.27244(9) 0.0389(3) Uani 1 1 d . . . . .
O2 O 0.90721(10) 0.35317(9) 0.46152(8) 0.0364(3) Uani 1 1 d . . . . .
O3 O 0.57584(12) -0.04894(10) 0.29873(10) 0.0507(3) Uani 1 1 d . . . . .
O4 O 0.56866(12) -0.18963(10) 0.16229(11) 0.0541(3) Uani 1 1 d . . . . .
O5 O 1.00895(12) -0.12318(10) 0.27324(10) 0.0517(3) Uani 1 1 d . . . . .
O6 O 0.4228(10) 0.3809(7) 0.5480(9) 0.0425(13) Uani 0.5 1 d . . P A 1
O7 O 0.68440(16) -0.34540(13) -0.28908(11) 0.0801(5) Uani 1 1 d . . . . .
O8 O 0.43094(15) 0.20438(13) 0.46677(17) 0.0871(5) Uani 1 1 d . . . . .
O9 O 0.6894(10) -0.3243(9) -0.1287(6) 0.0481(16) Uani 0.5 1 d . . P B 1
O10 O 0.68606(16) 0.40238(14) 0.28874(13) 0.0765(4) Uani 1 1 d . . . . .
O11 O 0.5822(2) 0.20956(16) 0.18607(12) 0.1146(8) Uani 1 1 d D . . . .
O12 O 1.03925(12) 0.06079(11) 0.31366(11) 0.0591(4) Uani 1 1 d . . . . .
O13 O 0.77138(11) -0.10429(10) -0.05295(8) 0.0428(3) Uani 1 1 d . . . . .
C1 C 0.85180(14) 0.05922(13) 0.10901(12) 0.0316(3) Uani 1 1 d . . . . .
C2 C 0.77666(15) 0.36169(12) 0.56465(12) 0.0338(4) Uani 1 1 d . . . . .
C3 C 0.89430(15) 0.36523(12) 0.55943(12) 0.0322(4) Uani 1 1 d . . . . .
C4 C 1.01859(16) 0.34157(13) 0.34068(13) 0.0371(4) Uani 1 1 d . . . . .
H4A H 0.9885 0.3937 0.3169 0.045 Uiso 1 1 calc R U . . .
H4B H 1.1050 0.3607 0.3368 0.045 Uiso 1 1 calc R U . . .
C5 C 1.02598(15) 0.35874(13) 0.45388(13) 0.0358(4) Uani 1 1 d . . . . .
H5A H 1.0400 0.2968 0.4726 0.043 Uiso 1 1 calc R U . . .
H5B H 1.0993 0.4360 0.5054 0.043 Uiso 1 1 calc R U . . .
C6 C 0.92101(15) 0.18141(13) 0.16738(13) 0.0340(4) Uani 1 1 d . . . . .
O6B O 0.4198(10) 0.3482(7) 0.5559(9) 0.0590(19) Uani 0.5 1 d . . P A 2
C7 C 0.84097(15) 0.01558(14) 0.00086(12) 0.0350(4) Uani 1 1 d . . . . .
C8 C 0.61858(16) -0.08918(14) 0.22344(13) 0.0363(4) Uani 1 1 d . . . . .
C9 C 0.99096(16) 0.38562(13) 0.65163(13) 0.0389(4) Uani 1 1 d . . . . .
H9 H 1.0689 0.3871 0.6464 0.047 Uiso 1 1 calc R U . . .
C10 C 0.97576(17) 0.25556(14) 0.11851(15) 0.0434(4) Uani 1 1 d . . . . .
H10 H 1.0212 0.3382 0.1583 0.052 Uiso 1 1 calc R U . . .
C11 C 0.89724(18) 0.08952(16) -0.04695(14) 0.0450(4) Uani 1 1 d . . . . .
H11 H 0.8900 0.0582 -0.1201 0.054 Uiso 1 1 calc R U . . .
C12 C 0.76921(18) -0.15440(16) -0.15822(13) 0.0476(4) Uani 1 1 d . . . . .
H12A H 0.8589 -0.1252 -0.1564 0.057 Uiso 1 1 calc R U . . .
H12B H 0.7221 -0.1302 -0.2085 0.057 Uiso 1 1 calc R U . . .
C13 C 0.97684(19) 0.40394(15) 0.75132(14) 0.0478(5) Uani 1 1 d . . . . .
C14 C 0.73659(15) 0.01209(13) 0.23074(12) 0.0355(4) Uani 1 1 d . . . . .
H14A H 0.7129 0.0724 0.2188 0.043 Uiso 1 1 calc R U . . .
H14B H 0.8028 0.0481 0.3050 0.043 Uiso 1 1 calc R U . . .
C16 C 0.84600(16) -0.09924(13) 0.16759(13) 0.0369(4) Uani 1 1 d . . . . .
H16A H 0.8567 -0.1347 0.0997 0.044 Uiso 1 1 calc R U . . .
H16B H 0.7833 -0.1638 0.1793 0.044 Uiso 1 1 calc R U . . .
C15B C 0.2832(13) 0.3116(9) 0.6559(11) 0.069(2) Uani 0.5 1 d . . P A 2
H15A H 0.2013 0.2567 0.6557 0.103 Uiso 0.5 1 calc R U P A 2
H15B H 0.3553 0.3229 0.7160 0.103 Uiso 0.5 1 calc R U P A 2
H15C H 0.2841 0.3873 0.6652 0.103 Uiso 0.5 1 calc R U P A 2
C15 C 0.2959(7) 0.2655(7) 0.5562(8) 0.095(3) Uani 0.5 1 d . . P A 2
H15D H 0.2226 0.2531 0.4953 0.113 Uiso 0.5 1 calc R U P A 2
H15E H 0.2940 0.1886 0.5462 0.113 Uiso 0.5 1 calc R U P A 2
C17 C 0.97399(16) -0.04177(14) 0.26041(13) 0.0380(4) Uani 1 1 d . . . . .
C18 C 0.76462(17) 0.37976(14) 0.66519(14) 0.0434(4) Uani 1 1 d . . . . .
H18 H 0.6869 0.3777 0.6715 0.052 Uiso 1 1 calc R U . . .
C20 C 0.96381(18) 0.20886(16) 0.01271(15) 0.0485(5) Uani 1 1 d . . . . .
H20 H 1.0022 0.2598 -0.0200 0.058 Uiso 1 1 calc R U . . .
C22 C 0.86289(19) 0.40079(15) 0.75670(14) 0.0478(5) Uani 1 1 d . . . . .
H22 H 0.8511 0.4132 0.8240 0.057 Uiso 1 1 calc R U . . .
C24 C 0.47441(17) 0.30850(17) 0.50163(16) 0.0506(5) Uani 1 1 d . . . . .
C25 C 0.63837(17) 0.25896(14) 0.36929(13) 0.0406(4) Uani 1 1 d . . . . .
H25A H 0.5487 0.2003 0.3522 0.049 Uiso 1 1 calc R U . . .
H25B H 0.6930 0.2191 0.3731 0.049 Uiso 1 1 calc R U . . .
C26 C 0.70505(18) -0.28499(18) -0.19874(16) 0.0528(5) Uani 1 1 d . . . . .
C27 C 0.59258(16) 0.39402(14) 0.49259(15) 0.0437(4) Uani 1 1 d . . . . .
H27A H 0.5637 0.4163 0.4320 0.052 Uiso 1 1 calc R U . . .
H27B H 0.6381 0.4661 0.5602 0.052 Uiso 1 1 calc R U . . .
C30 C 1.1281(2) -0.0618(2) 0.46493(18) 0.0724(6) Uani 1 1 d . . . . .
H30A H 1.2142 -0.0335 0.5185 0.109 Uiso 1 1 calc R U . . .
H30B H 1.0981 -0.0033 0.4842 0.109 Uiso 1 1 calc R U . . .
H30C H 1.0678 -0.1359 0.4644 0.109 Uiso 1 1 calc R U . . .
C31 C 0.4578(2) -0.13057(19) 0.30207(19) 0.0646(6) Uani 1 1 d D . . C 3
H31 H 0.4432 -0.2130 0.2858 0.078 Uiso 1 1 calc R U . C 3
C39A C 0.4603(4) -0.0615(4) 0.4160(3) 0.0595(11) Uani 0.5 1 d D . P C 3
H39A H 0.4488 0.0069 0.4144 0.089 Uiso 0.5 1 calc R U P C 3
H39B H 0.5435 -0.0353 0.4727 0.089 Uiso 0.5 1 calc R U P C 3
H39C H 0.3901 -0.1132 0.4316 0.089 Uiso 0.5 1 calc R U P C 3
C39B C 0.3527(5) -0.1143(5) 0.2349(5) 0.0887(16) Uani 0.5 1 d . . P C 3
H39D H 0.3548 -0.1278 0.1619 0.133 Uiso 0.5 1 calc R U P C 3
H39E H 0.3665 -0.0341 0.2696 0.133 Uiso 0.5 1 calc R U P C 3
H39F H 0.2683 -0.1704 0.2297 0.133 Uiso 0.5 1 calc R U P C 3
C32 C 1.13461(19) -0.08099(18) 0.35628(18) 0.0609(5) Uani 1 1 d . . . . .
H32A H 1.1969 -0.0063 0.3575 0.073 Uiso 1 1 calc R U . . .
H32B H 1.1666 -0.1390 0.3377 0.073 Uiso 1 1 calc R U . . .
C33 C 0.6411(2) 0.3019(2) 0.27977(16) 0.0591(5) Uani 1 1 d . . . . .
C34 C 1.0863(2) 0.4271(2) 0.84976(16) 0.0693(6) Uani 1 1 d . . . . .
H34A H 1.1687 0.4836 0.8522 0.104 Uiso 1 1 calc R U . . .
H34B H 1.0886 0.3534 0.8446 0.104 Uiso 1 1 calc R U . . .
H34C H 1.0723 0.4593 0.9160 0.104 Uiso 1 1 calc R U . . .
C35 C 0.2952(5) 0.3168(4) 0.5461(5) 0.0425(12) Uani 0.5 1 d . . P A 1
H35A H 0.2429 0.2489 0.4754 0.051 Uiso 0.5 1 calc R U P A 1
H35B H 0.2535 0.3682 0.5520 0.051 Uiso 0.5 1 calc R U P A 1
C36 C 0.2952(12) 0.2722(10) 0.6378(11) 0.078(3) Uani 0.5 1 d . . P A 1
H36A H 0.2061 0.2294 0.6324 0.117 Uiso 0.5 1 calc R U P A 1
H36B H 0.3345 0.2197 0.6315 0.117 Uiso 0.5 1 calc R U P A 1
H36C H 0.3451 0.3391 0.7082 0.117 Uiso 0.5 1 calc R U P A 1
C37A C 0.5581(5) 0.2463(5) 0.0907(3) 0.0734(12) Uani 0.6 1 d D . P D 1
H37X H 0.4752 0.1869 0.0305 0.088 Uiso 0.6 1 calc R U P D 1
H37Y H 0.5587 0.3234 0.1131 0.088 Uiso 0.6 1 calc R U P D 1
C40A C 0.6706(4) 0.2530(5) 0.0601(4) 0.0868(14) Uani 0.6 1 d . . P D 1
H40X H 0.6729 0.1782 0.0469 0.130 Uiso 0.6 1 calc R U P D 1
H40Y H 0.7506 0.3164 0.1193 0.130 Uiso 0.6 1 calc R U P D 1
H40Z H 0.6624 0.2689 -0.0060 0.130 Uiso 0.6 1 calc R U P D 1
C37B C 0.6074(10) 0.2080(9) 0.0881(6) 0.092(3) Uani 0.4 1 d D . P D 2
H37A H 0.7017 0.2548 0.1088 0.111 Uiso 0.4 1 calc R U P D 2
H37B H 0.5652 0.2482 0.0552 0.111 Uiso 0.4 1 calc R U P D 2
C40B C 0.5644(8) 0.0922(7) 0.0047(4) 0.114(3) Uani 0.4 1 d . . P D 2
H40A H 0.4735 0.0412 -0.0106 0.171 Uiso 0.4 1 calc R U P D 2
H40B H 0.6174 0.0573 0.0308 0.171 Uiso 0.4 1 calc R U P D 2
H40C H 0.5737 0.1009 -0.0619 0.171 Uiso 0.4 1 calc R U P D 2
C38 C 0.6431(7) -0.4498(9) -0.1523(8) 0.077(3) Uani 0.5 1 d D . P B 1
H38A H 0.7152 -0.4691 -0.1498 0.092 Uiso 0.5 1 calc R U P B 1
H38B H 0.5749 -0.4973 -0.2259 0.092 Uiso 0.5 1 calc R U P B 1
C41 C 0.5872(11) -0.4785(10) -0.0649(9) 0.100(3) Uani 0.5 1 d D . P B 1
H41A H 0.5559 -0.5622 -0.0797 0.151 Uiso 0.5 1 calc R U P B 1
H41B H 0.6554 -0.4316 0.0076 0.151 Uiso 0.5 1 calc R U P B 1
H41C H 0.5155 -0.4597 -0.0683 0.151 Uiso 0.5 1 calc R U P B 1
C41B C 0.6410(10) -0.4871(9) -0.0895(9) 0.103(3) Uani 0.5 1 d . . P B 2
H41D H 0.5939 -0.5727 -0.1145 0.154 Uiso 0.5 1 calc R U P B 2
H41E H 0.7318 -0.4630 -0.0803 0.154 Uiso 0.5 1 calc R U P B 2
H41F H 0.6361 -0.4502 -0.0199 0.154 Uiso 0.5 1 calc R U P B 2
O9B O 0.6624(12) -0.3243(12) -0.1219(9) 0.090(4) Uani 0.5 1 d . . P B 2
C38B C 0.5868(9) -0.4524(8) -0.1652(7) 0.078(2) Uani 0.5 1 d . . P B 2
H38C H 0.4950 -0.4759 -0.1753 0.094 Uiso 0.5 1 calc R U P B 2
H38D H 0.5913 -0.4887 -0.2360 0.094 Uiso 0.5 1 calc R U P B 2

loop_
_atom_site_aniso_label
_atom_site_aniso_U_11
_atom_site_aniso_U_22
_atom_site_aniso_U_33
_atom_site_aniso_U_23
_atom_site_aniso_U_13
_atom_site_aniso_U_12
N1 0.0381(7) 0.0263(6) 0.0319(7) 0.0102(5) 0.0173(6) 0.0137(6)
N2 0.0326(7) 0.0327(7) 0.0402(8) 0.0051(6) 0.0120(6) 0.0158(6)
O1 0.0453(7) 0.0236(5) 0.0394(6) 0.0059(5) 0.0224(5) 0.0085(5)
O2 0.0365(6) 0.0403(6) 0.0331(6) 0.0098(5) 0.0142(5) 0.0210(5)
O3 0.0450(7) 0.0484(7) 0.0514(8) 0.0147(6) 0.0294(6) 0.0115(6)
O4 0.0462(8) 0.0324(7) 0.0642(9) 0.0085(6) 0.0214(7) 0.0061(6)
O5 0.0493(8) 0.0447(7) 0.0546(8) 0.0170(6) 0.0091(6) 0.0235(6)
O6 0.028(2) 0.035(3) 0.066(2) 0.018(2) 0.0173(15) 0.018(2)
O7 0.0851(11) 0.0676(10) 0.0447(9) -0.0124(7) 0.0224(8) 0.0185(9)
O8 0.0650(10) 0.0501(10) 0.1503(17) 0.0375(10) 0.0596(11) 0.0208(8)
O9 0.060(3) 0.035(2) 0.032(3) -0.002(2) 0.014(3) 0.018(2)
O10 0.0871(11) 0.0679(11) 0.0756(11) 0.0402(9) 0.0305(9) 0.0291(9)
O11 0.1364(17) 0.0822(12) 0.0366(9) 0.0067(8) 0.0135(10) -0.0125(11)
O12 0.0490(8) 0.0356(7) 0.0647(9) 0.0116(6) -0.0025(6) 0.0121(6)
O13 0.0469(7) 0.0396(7) 0.0305(6) 0.0049(5) 0.0168(5) 0.0137(6)
C1 0.0316(8) 0.0323(8) 0.0325(8) 0.0119(7) 0.0149(7) 0.0153(7)
C2 0.0354(9) 0.0217(7) 0.0363(9) 0.0055(6) 0.0120(7) 0.0102(7)
C3 0.0360(9) 0.0229(8) 0.0349(9) 0.0081(6) 0.0129(7) 0.0135(7)
C4 0.0353(9) 0.0223(8) 0.0461(10) 0.0079(7) 0.0183(8) 0.0080(7)
C5 0.0297(8) 0.0284(8) 0.0432(9) 0.0069(7) 0.0121(7) 0.0133(7)
C6 0.0365(9) 0.0325(8) 0.0370(9) 0.0136(7) 0.0188(7) 0.0171(7)
O6B 0.035(2) 0.052(5) 0.062(4) -0.004(3) 0.017(2) 0.012(3)
C7 0.0341(9) 0.0367(9) 0.0333(9) 0.0107(7) 0.0143(7) 0.0168(7)
C8 0.0369(9) 0.0363(9) 0.0317(9) 0.0126(7) 0.0116(7) 0.0145(8)
C9 0.0424(10) 0.0312(8) 0.0406(9) 0.0122(7) 0.0111(8) 0.0188(8)
C10 0.0469(11) 0.0321(9) 0.0542(11) 0.0195(8) 0.0247(9) 0.0164(8)
C11 0.0531(11) 0.0527(11) 0.0392(9) 0.0223(8) 0.0256(9) 0.0266(9)
C12 0.0468(11) 0.0550(11) 0.0289(9) 0.0051(8) 0.0136(8) 0.0202(9)
C13 0.0619(12) 0.0356(9) 0.0381(10) 0.0143(8) 0.0110(9) 0.0197(9)
C14 0.0381(9) 0.0287(8) 0.0321(8) 0.0073(7) 0.0168(7) 0.0093(7)
C16 0.0390(9) 0.0287(8) 0.0368(9) 0.0092(7) 0.0139(7) 0.0127(7)
C15B 0.054(4) 0.071(6) 0.084(6) 0.037(5) 0.027(4) 0.027(4)
C15 0.042(3) 0.079(5) 0.120(6) -0.003(5) 0.047(4) 0.006(4)
C17 0.0394(10) 0.0339(9) 0.0413(9) 0.0164(8) 0.0179(8) 0.0149(8)
C18 0.0441(10) 0.0321(9) 0.0473(11) 0.0086(8) 0.0228(9) 0.0127(8)
C20 0.0566(12) 0.0503(11) 0.0518(11) 0.0310(9) 0.0317(9) 0.0237(9)
C22 0.0628(13) 0.0375(10) 0.0382(10) 0.0139(8) 0.0239(9) 0.0165(9)
C24 0.0345(10) 0.0494(12) 0.0619(12) 0.0148(10) 0.0162(9) 0.0195(9)
C25 0.0362(9) 0.0330(9) 0.0394(9) 0.0045(7) 0.0083(7) 0.0134(8)
C26 0.0459(11) 0.0565(12) 0.0334(10) -0.0026(10) 0.0086(8) 0.0194(10)
C27 0.0387(10) 0.0355(9) 0.0549(11) 0.0108(8) 0.0173(8) 0.0204(8)
C30 0.0662(15) 0.0726(15) 0.0604(14) 0.0303(12) 0.0019(11) 0.0250(12)
C31 0.0557(13) 0.0579(13) 0.0953(17) 0.0401(12) 0.0523(13) 0.0204(10)
C39A 0.055(2) 0.069(3) 0.081(3) 0.044(2) 0.045(2) 0.032(2)
C39B 0.052(3) 0.116(4) 0.112(4) 0.059(4) 0.050(3) 0.032(3)
C32 0.0472(12) 0.0594(13) 0.0732(14) 0.0258(11) 0.0107(10) 0.0293(10)
C33 0.0495(12) 0.0576(13) 0.0477(12) 0.0153(10) 0.0114(9) 0.0109(10)
C34 0.0809(16) 0.0712(14) 0.0430(11) 0.0232(10) 0.0056(11) 0.0329(13)
C35 0.025(2) 0.036(3) 0.061(3) 0.016(2) 0.0108(17) 0.015(2)
C36 0.052(5) 0.082(7) 0.080(5) 0.026(6) 0.033(4) 0.009(4)
C37A 0.067(3) 0.111(4) 0.041(2) 0.033(2) 0.0167(19) 0.041(3)
C40A 0.068(3) 0.124(4) 0.085(3) 0.051(3) 0.029(2) 0.055(3)
C37B 0.103(8) 0.130(8) 0.059(4) 0.034(4) 0.030(5) 0.073(6)
C40B 0.153(7) 0.159(7) 0.037(3) 0.002(4) -0.002(4) 0.128(6)
C38 0.054(5) 0.048(4) 0.086(5) -0.009(3) 0.006(4) 0.018(4)
C41 0.124(9) 0.067(4) 0.092(5) 0.026(3) 0.034(5) 0.033(5)
C41B 0.114(8) 0.064(4) 0.098(7) 0.038(5) 0.001(5) 0.028(5)
O9B 0.126(8) 0.050(3) 0.070(4) 0.005(2) 0.065(4) 0.015(4)
C38B 0.093(6) 0.035(3) 0.061(4) 0.002(2) 0.011(5) 0.006(5)

loop_
_atom_type_symbol
_atom_type_description
_atom_type_scat_dispersion_real
_atom_type_scat_dispersion_imag
_atom_type_scat_source
C C 0.0034 0.0017 'International Tables Vol C Tables 4.2.6.8 and 6.1.1.4'
H H 0.0000 0.0000 'International Tables Vol C Tables 4.2.6.8 and 6.1.1.4'
N N 0.0066 0.0034 'International Tables Vol C Tables 4.2.6.8 and 6.1.1.4'
O O 0.0114 0.0062 'International Tables Vol C Tables 4.2.6.8 and 6.1.1.4'

loop_
_geom_angle_atom_site_label_1
_geom_angle_atom_site_label_2
_geom_angle_atom_site_label_3
_geom_angle
C1 N1 C14 118.88(12)
C1 N1 C16 116.78(12)
C14 N1 C16 115.99(12)
C2 N2 C27 118.77(13)
C2 N2 C25 119.90(13)
C27 N2 C25 115.11(13)
C6 O1 C4 117.96(11)
C3 O2 C5 117.60(12)
C8 O3 C31 118.01(14)
C17 O5 C32 116.94(14)
C24 O6 C35 114.2(6)
C26 O9 C38 121.4(8)
C33 O11 C37B 125.1(4)
C33 O11 C37A 110.9(3)
C7 O13 C12 117.70(12)
C7 C1 C6 117.47(13)
C7 C1 N1 118.56(13)
C6 C1 N1 123.97(13)
C18 C2 N2 122.40(15)
C18 C2 C3 116.78(15)
N2 C2 C3 120.49(14)
O2 C3 C9 123.54(14)
O2 C3 C2 116.07(13)
C9 C3 C2 120.32(15)
O1 C4 C5 107.75(12)
O1 C4 H4A 110.2
C5 C4 H4A 110.2
O1 C4 H4B 110.2
C5 C4 H4B 110.2
H4A C4 H4B 108.5
O2 C5 C4 108.71(13)
O2 C5 H5A 109.9
C4 C5 H5A 109.9
O2 C5 H5B 109.9
C4 C5 H5B 109.9
H5A C5 H5B 108.3
O1 C6 C10 123.04(14)
O1 C6 C1 116.21(13)
C10 C6 C1 120.75(15)
C24 O6B C15 119.1(6)
O13 C7 C11 123.20(14)
O13 C7 C1 115.21(13)
C11 C7 C1 121.59(15)
O4 C8 O3 123.79(15)
O4 C8 C14 127.65(15)
O3 C8 C14 108.57(13)
C3 C9 C13 121.82(16)
C3 C9 H9 119.1
C13 C9 H9 119.1
C20 C10 C6 119.77(15)
C20 C10 H10 120.1
C6 C10 H10 120.1
C20 C11 C7 119.25(16)
C20 C11 H11 120.4
C7 C11 H11 120.4
O13 C12 C26 110.77(15)
O13 C12 H12A 109.5
C26 C12 H12A 109.5
O13 C12 H12B 109.5
C26 C12 H12B 109.5
H12A C12 H12B 108.1
C22 C13 C9 118.00(16)
C22 C13 C34 122.41(18)
C9 C13 C34 119.58(19)
N1 C14 C8 113.27(12)
N1 C14 H14A 108.9
C8 C14 H14A 108.9
N1 C14 H14B 108.9
C8 C14 H14B 108.9
H14A C14 H14B 107.7
N1 C16 C17 115.12(13)
N1 C16 H16A 108.5
C17 C16 H16A 108.5
N1 C16 H16B 108.5
C17 C16 H16B 108.5
H16A C16 H16B 107.5
C15 C15B H15A 109.5
C15 C15B H15B 109.5
H15A C15B H15B 109.5
C15 C15B H15C 109.5
H15A C15B H15C 109.5
H15B C15B H15C 109.5
C15B C15 O6B 109.8(8)
C15B C15 H15D 109.7
O6B C15 H15D 109.7
C15B C15 H15E 109.7
O6B C15 H15E 109.7
H15D C15 H15E 108.2
O12 C17 O5 123.51(15)
O12 C17 C16 126.36(15)
O5 C17 C16 110.08(13)
C2 C18 C22 122.01(16)
C2 C18 H18 119.0
C22 C18 H18 119.0
C10 C20 C11 121.16(16)
C10 C20 H20 119.4
C11 C20 H20 119.4
C13 C22 C18 121.06(16)
C13 C22 H22 119.5
C18 C22 H22 119.5
O8 C24 O6B 115.1(4)
O8 C24 O6 130.1(4)
O8 C24 C27 126.18(17)
O6B C24 C27 118.5(4)
O6 C24 C27 103.3(4)
N2 C25 C33 113.04(15)
N2 C25 H25A 109.0
C33 C25 H25A 109.0
N2 C25 H25B 109.0
C33 C25 H25B 109.0
H25A C25 H25B 107.8
O7 C26 O9 122.8(5)
O7 C26 O9B 126.3(5)
O7 C26 C12 121.9(2)
O9 C26 C12 114.7(5)
O9B C26 C12 111.5(5)
N2 C27 C24 115.88(14)
N2 C27 H27A 108.3
C24 C27 H27A 108.3
N2 C27 H27B 108.3
C24 C27 H27B 108.3
H27A C27 H27B 107.4
C32 C30 H30A 109.5
C32 C30 H30B 109.5
H30A C30 H30B 109.5
C32 C30 H30C 109.5
H30A C30 H30C 109.5
H30B C30 H30C 109.5
O3 C31 C39B 104.5(2)
O3 C31 C39A 102.4(2)
C39B C31 C39A 95.9(3)
O3 C31 H31 117.0
C39B C31 H31 117.0
C39A C31 H31 117.0
C31 C39A H39A 109.5
C31 C39A H39B 109.5
H39A C39A H39B 109.5
C31 C39A H39C 109.5
H39A C39A H39C 109.5
H39B C39A H39C 109.5
C31 C39B H39D 109.5
C31 C39B H39E 109.5
H39D C39B H39E 109.5
C31 C39B H39F 109.5
H39D C39B H39F 109.5
H39E C39B H39F 109.5
O5 C32 C30 111.86(17)
O5 C32 H32A 109.2
C30 C32 H32A 109.2
O5 C32 H32B 109.2
C30 C32 H32B 109.2
H32A C32 H32B 107.9
O10 C33 O11 124.6(2)
O10 C33 C25 127.00(19)
O11 C33 C25 108.35(18)
C13 C34 H34A 109.5
C13 C34 H34B 109.5
H34A C34 H34B 109.5
C13 C34 H34C 109.5
H34A C34 H34C 109.5
H34B C34 H34C 109.5
O6 C35 C36 113.2(7)
O6 C35 H35A 108.9
C36 C35 H35A 108.9
O6 C35 H35B 108.9
C36 C35 H35B 108.9
H35A C35 H35B 107.8
C35 C36 H36A 109.5
C35 C36 H36B 109.5
H36A C36 H36B 109.5
C35 C36 H36C 109.5
H36A C36 H36C 109.5
H36B C36 H36C 109.5
C40A C37A O11 101.0(4)
C40A C37A H37X 111.6
O11 C37A H37X 111.6
C40A C37A H37Y 111.6
O11 C37A H37Y 111.6
H37X C37A H37Y 109.4
C37A C40A H40X 109.5
C37A C40A H40Y 109.5
H40X C40A H40Y 109.5
C37A C40A H40Z 109.5
H40X C40A H40Z 109.5
H40Y C40A H40Z 109.5
O11 C37B C40B 116.6(8)
O11 C37B H37A 108.1
C40B C37B H37A 108.1
O11 C37B H37B 108.1
C40B C37B H37B 108.1
H37A C37B H37B 107.3
C37B C40B H40A 109.5
C37B C40B H40B 109.5
H40A C40B H40B 109.5
C37B C40B H40C 109.5
H40A C40B H40C 109.5
H40B C40B H40C 109.5
O9 C38 C41 108.5(8)
O9 C38 H38A 110.0
C41 C38 H38A 110.0
O9 C38 H38B 110.0
C41 C38 H38B 110.0
H38A C38 H38B 108.4
C38 C41 H41A 109.5
C38 C41 H41B 109.5
H41A C41 H41B 109.5
C38 C41 H41C 109.5
H41A C41 H41C 109.5
H41B C41 H41C 109.5
C38B C41B H41D 109.5
C38B C41B H41E 109.5
H41D C41B H41E 109.5
C38B C41B H41F 109.5
H41D C41B H41F 109.5
H41E C41B H41F 109.5
C26 O9B C38B 112.0(8)
C41B C38B O9B 106.0(9)
C41B C38B H38C 110.5
O9B C38B H38C 110.5
C41B C38B H38D 110.5
O9B C38B H38D 110.5
H38C C38B H38D 108.7

loop_
_geom_bond_atom_site_label_1
_geom_bond_atom_site_label_2
_geom_bond_distance
N1 C1 1.4233(19)
N1 C14 1.4464(19)
N1 C16 1.446(2)
N2 C2 1.402(2)
N2 C27 1.445(2)
N2 C25 1.454(2)
O1 C6 1.3647(18)
O1 C4 1.4274(18)
O2 C3 1.3657(18)
O2 C5 1.4320(18)
O3 C8 1.3357(19)
O3 C31 1.449(2)
O4 C8 1.1941(19)
O5 C17 1.3438(19)
O5 C32 1.456(2)
O6 C24 1.427(10)
O6 C35 1.438(12)
O7 C26 1.195(2)
O8 C24 1.191(2)
O9 C26 1.233(10)
O9 C38 1.468(15)
O10 C33 1.202(2)
O11 C33 1.325(3)
O11 C37B 1.445(6)
O11 C37A 1.525(4)
O12 C17 1.1909(19)
O13 C7 1.3727(19)
O13 C12 1.4135(19)
C1 C7 1.400(2)
C1 C6 1.404(2)
C2 C18 1.391(2)
C2 C3 1.417(2)
C3 C9 1.388(2)
C4 C5 1.489(2)
C4 H4A 0.9900
C4 H4B 0.9900
C5 H5A 0.9900
C5 H5B 0.9900
C6 C10 1.392(2)
O6B C24 1.245(11)
O6B C15 1.485(12)
C7 C11 1.385(2)
C8 C14 1.507(2)
C9 C13 1.389(2)
C9 H9 0.9500
C10 C20 1.371(2)
C10 H10 0.9500
C11 C20 1.376(3)
C11 H11 0.9500
C12 C26 1.490(3)
C12 H12A 0.9900
C12 H12B 0.9900
C13 C22 1.375(3)
C13 C34 1.518(3)
C14 H14A 0.9900
C14 H14B 0.9900
C16 C17 1.505(2)
C16 H16A 0.9900
C16 H16B 0.9900
C15B C15 1.415(15)
C15B H15A 0.9800
C15B H15B 0.9800
C15B H15C 0.9800
C15 H15D 0.9900
C15 H15E 0.9900
C18 C22 1.390(3)
C18 H18 0.9500
C20 H20 0.9500
C22 H22 0.9500
C24 C27 1.509(3)
C25 C33 1.494(3)
C25 H25A 0.9900
C25 H25B 0.9900
C26 O9B 1.415(13)
C27 H27A 0.9900
C27 H27B 0.9900
C30 C32 1.474(3)
C30 H30A 0.9800
C30 H30B 0.9800
C30 H30C 0.9800
C31 C39B 1.508(6)
C31 C39A 1.579(4)
C31 H31 1.0000
C39A H39A 0.9800
C39A H39B 0.9800
C39A H39C 0.9800
C39B H39D 0.9800
C39B H39E 0.9800
C39B H39F 0.9800
C32 H32A 0.9900
C32 H32B 0.9900
C34 H34A 0.9800
C34 H34B 0.9800
C34 H34C 0.9800
C35 C36 1.533(17)
C35 H35A 0.9900
C35 H35B 0.9900
C36 H36A 0.9800
C36 H36B 0.9800
C36 H36C 0.9800
C37A C40A 1.486(6)
C37A H37X 0.9900
C37A H37Y 0.9900
C40A H40X 0.9800
C40A H40Y 0.9800
C40A H40Z 0.9800
C37B C40B 1.468(11)
C37B H37A 0.9900
C37B H37B 0.9900
C40B H40A 0.9800
C40B H40B 0.9800
C40B H40C 0.9800
C38 C41 1.572(9)
C38 H38A 0.9900
C38 H38B 0.9900
C41 H41A 0.9800
C41 H41B 0.9800
C41 H41C 0.9800
C41B C38B 1.377(12)
C41B H41D 0.9800
C41B H41E 0.9800
C41B H41F 0.9800
O9B C38B 1.465(16)
C38B H38C 0.9900
C38B H38D 0.9900

loop_
_geom_hbond_atom_site_label_D
_geom_hbond_atom_site_label_H
_geom_hbond_atom_site_label_A
_geom_hbond_distance_DH
_geom_hbond_distance_HA
_geom_hbond_distance_DA
_geom_hbond_angle_DHA
_geom_hbond_site_symmetry_A
C16 H16A O13 0.99 2.32 2.9329(19) 118.9 .
C16 H16B O4 0.99 2.42 3.065(2) 122.5 .
C25 H25A O8 0.99 2.35 3.043(2) 126.0 .
C25 H25B O2 0.99 2.29 2.797(2) 110.8 .
C27 H27A O6 0.99 2.59 3.266(6) 125.6 2_666
C27 H27B O7 0.99 2.56 3.514(2) 160.6 1_566
C39A H39A O8 0.98 2.65 3.603(4) 164.4 .
C37A H37X O4 0.99 2.60 3.205(4) 119.9 2_655
